data_7008701
loop_
_publ_author_name
'Costes, Jean-Pierre'
'Shova, Sergiu'
'Juan, Juan Modesto Clemente'
'Suet, Nicolas'

_publ_section_title
;
 The first example of a hetero-tetranuclear [(VO)Gd](2) complex:
 synthesis, crystal structure and magnetic properties of
 [VOLGd(hfa)(2)CH(3)OH](2).2CH(3)OH.2(CH(3))(2)CO.
;
_journal_issue 17
_journal_name_full 'Dalton transactions (Cambridge, England : 2003)'
_journal_page_first 2830
_journal_page_last 2832
_journal_paper_doi 10.1039/b506102d
_journal_year 2005
_chemical_formula_moiety '[LVOGd(hfa)2(CH3OH)]2((CH3)2CO)2(CH3OH)2'
_chemical_formula_sum 'C33 H33 F12 Gd N2 O11 V'
_chemical_formula_weight 1069.80
_chemical_name_systematic
;
?
;
_space_group_IT_number 56
_symmetry_cell_setting orthorhombic
_symmetry_Int_Tables_number 56
_symmetry_space_group_name_Hall '-P 2ab 2ac'
_symmetry_space_group_name_H-M 'P c c n'
_atom_sites_solution_hydrogens geom
_atom_sites_solution_primary direct
_atom_sites_solution_secondary difmap
_audit_creation_method SHELXL-97
_cell_angle_alpha 90.00
_cell_angle_beta 90.00
_cell_angle_gamma 90.00
_cell_formula_units_Z 8
_cell_length_a 28.631(6)
_cell_length_b 16.612(3)
_cell_length_c 17.346(4)
_cell_measurement_reflns_used 2850
_cell_measurement_temperature 180(2)
_cell_measurement_theta_max 26.0
_cell_measurement_theta_min 2.84
_cell_volume 8250(3)
_computing_cell_refinement 'CrysAlis RED, Oxford Diffraction Ltd.'
_computing_data_collection 'CrysAlis CCD, Oxford Diffraction Ltd.'
_computing_data_reduction 'CrysAlis RED, Oxford Diffraction Ltd.'
_computing_molecular_graphics 'Ortep-3 for Windows (Farrugia, 1997)'
_computing_publication_material 'SHELXL-97 (Sheldrick, 1997)'
_computing_structure_refinement 'SHELXL-97 (Sheldrick, 1997)'
_computing_structure_solution 'SHELXS-97 (Sheldrick, 1990)'
_diffrn_ambient_temperature 180(2)
_diffrn_detector_area_resol_mean 0
_diffrn_measured_fraction_theta_full 0.998
_diffrn_measured_fraction_theta_max 0.998
_diffrn_measurement_device_type omega-Phi
_diffrn_radiation_monochromator graphite
_diffrn_radiation_source 'Enhance (Mo) X-ray Source'
_diffrn_radiation_type MoK\a
_diffrn_radiation_wavelength 0.71073
_diffrn_reflns_av_R_equivalents 0.0648
_diffrn_reflns_av_sigmaI/netI 0.0531
_diffrn_reflns_limit_h_max 35
_diffrn_reflns_limit_h_min -35
_diffrn_reflns_limit_k_max 20
_diffrn_reflns_limit_k_min -20
_diffrn_reflns_limit_l_max 20
_diffrn_reflns_limit_l_min -21
_diffrn_reflns_number 59127
_diffrn_reflns_theta_full 26.00
_diffrn_reflns_theta_max 26.00
_diffrn_reflns_theta_min 2.84
_diffrn_standards_decay_% 0
_diffrn_standards_interval_count 0
_diffrn_standards_interval_time 0
_diffrn_standards_number 0
_exptl_absorpt_coefficient_mu 1.931
_exptl_absorpt_correction_T_max 0.794
_exptl_absorpt_correction_T_min 0.751
_exptl_absorpt_correction_type multi-scan
_exptl_absorpt_process_details 'R. H. Blessing, Acta Cryst., 1995, a51, 33'
_exptl_crystal_colour blue
_exptl_crystal_density_diffrn 1.723
_exptl_crystal_density_method 'not measured'
_exptl_crystal_description prism
_exptl_crystal_F_000 4224
_exptl_crystal_size_max 0.4
_exptl_crystal_size_mid 0.3
_exptl_crystal_size_min 0.2
_refine_diff_density_max 1.284
_refine_diff_density_min -0.502
_refine_diff_density_rms 0.078
_refine_ls_extinction_method none
_refine_ls_goodness_of_fit_ref 0.977
_refine_ls_hydrogen_treatment mixed
_refine_ls_matrix_type full
_refine_ls_number_parameters 612
_refine_ls_number_reflns 8103
_refine_ls_number_restraints 1
_refine_ls_restrained_S_all 0.977
_refine_ls_R_factor_all 0.0624
_refine_ls_R_factor_gt 0.0336
_refine_ls_shift/su_max 0.100
_refine_ls_shift/su_mean 0.010
_refine_ls_structure_factor_coef Fsqd
_refine_ls_weighting_details 'calc w=1/[\s^2^(Fo^2^)+(0.0274P)^2^+0.0000P] where P=(Fo^2^+2Fc^2^)/3'
_refine_ls_weighting_scheme calc
_refine_ls_wR_factor_gt 0.0587
_refine_ls_wR_factor_ref 0.0664
_reflns_number_gt 5921
_reflns_number_total 8103
_reflns_threshold_expression >2sigma(I)
_cod_data_source_file b506102d.txt
_cod_data_source_block VOGd
_cod_database_code 7008701

loop_
_symmetry_equiv_pos_as_xyz
'x, y, z'
'-x+1/2, -y+1/2, z'
'-x, y+1/2, -z+1/2'
'x+1/2, -y, -z+1/2'
'-x, -y, -z'
'x-1/2, y-1/2, -z'
'x, -y-1/2, z-1/2'
'-x-1/2, y, z-1/2'

loop_
_atom_site_label
_atom_site_type_symbol
_atom_site_fract_x
_atom_site_fract_y
_atom_site_fract_z
_atom_site_U_iso_or_equiv
_atom_site_adp_type
_atom_site_occupancy
_atom_site_symmetry_multiplicity
_atom_site_calc_flag
_atom_site_refinement_flags
_atom_site_disorder_assembly
_atom_site_disorder_group
Gd1 Gd 0.126871(6) 0.453356(10) 0.067833(10) 0.02183(6) Uani 1 1 d . . .
V1 V 0.02168(2) 0.37366(4) 0.14080(3) 0.02110(14) Uani 1 1 d . . .
F1 F 0.1257(13) 0.6548(9) 0.2852(16) 0.158(14) Uani 0.55(3) 1 d P A 1
F2 F 0.1332(9) 0.7211(9) 0.1858(12) 0.122(6) Uani 0.55(3) 1 d P A 1
F3 F 0.1885(5) 0.7119(13) 0.2610(15) 0.123(11) Uani 0.55(3) 1 d P A 1
F4* F 0.1811(11) 0.7308(12) 0.2217(18) 0.137(11) Uani 0.45(3) 1 d P A 2
F5* F 0.1623(10) 0.6507(11) 0.3122(7) 0.103(6) Uani 0.45(3) 1 d P A 2
F6* F 0.1127(6) 0.6871(18) 0.233(2) 0.119(14) Uani 0.45(3) 1 d P A 2
F4 F 0.30943(10) 0.5495(2) 0.1671(2) 0.1059(13) Uani 1 1 d . A 3
F5 F 0.29558(10) 0.4268(2) 0.1526(2) 0.1052(13) Uani 1 1 d . A 3
F6 F 0.29549(10) 0.5035(3) 0.0578(2) 0.1154(14) Uani 1 1 d . A 3
F7 F 0.1868(6) 0.6949(6) -0.0746(12) 0.127(8) Uani 0.58(3) 1 d P B 1
F8 F 0.2316(8) 0.6447(6) -0.1479(9) 0.114(7) Uani 0.58(3) 1 d P B 1
F9 F 0.2492(10) 0.6506(14) -0.0278(19) 0.204(17) Uani 0.58(3) 1 d P B 1
F1* F 0.2614(7) 0.6261(14) -0.096(2) 0.153(12) Uani 0.42(3) 1 d P B 2
F2* F 0.2248(14) 0.6789(15) -0.0191(14) 0.146(14) Uani 0.42(3) 1 d P B 2
F3* F 0.1972(14) 0.681(2) -0.119(3) 0.30(2) Uani 0.42(3) 1 d P B 2
F11 F 0.20169(16) 0.2802(2) -0.1143(2) 0.1272(16) Uani 1 1 d . B .
F12 F 0.16251(12) 0.3348(2) -0.2011(2) 0.0942(11) Uani 1 1 d . B .
F13 F 0.23473(11) 0.3595(2) -0.19123(18) 0.0967(11) Uani 1 1 d . B .
N1 N -0.03204(9) 0.42165(16) 0.08296(15) 0.0195(7) Uani 1 1 d . . .
N2 N -0.01099(10) 0.43672(17) 0.22705(16) 0.0240(7) Uani 1 1 d . . .
O1 O 0.05800(8) 0.36937(13) 0.04599(12) 0.0206(5) Uani 1 1 d . . .
O2 O 0.08051(8) 0.41475(15) 0.18000(13) 0.0255(6) Uani 1 1 d . . .
O3 O 0.01290(9) 0.28191(14) 0.16439(13) 0.0307(6) Uani 1 1 d . . .
O4 O -0.06952(8) 0.46434(14) -0.02510(13) 0.0246(6) Uani 1 1 d . . .
O5 O 0.15159(10) 0.31997(16) 0.10451(17) 0.0385(7) Uani 1 1 d D . .
O6 O 0.16717(9) 0.55734(15) -0.00467(15) 0.0352(7) Uani 1 1 d . . .
O7 O 0.15578(9) 0.39826(16) -0.04601(14) 0.0343(7) Uani 1 1 d . . .
O8 O 0.13522(8) 0.55976(15) 0.15775(14) 0.0312(6) Uani 1 1 d . . .
O9 O 0.20656(8) 0.45914(16) 0.10706(15) 0.0335(6) Uani 1 1 d . . .
O10 O -0.06427(17) 0.0726(3) -0.0570(2) 0.0982(15) Uani 1 1 d . . .
O11 O 0.09596(13) 0.19804(18) 0.1417(2) 0.0535(9) Uani 1 1 d . . .
C1 C 0.03792(12) 0.3489(2) -0.02215(19) 0.0207(8) Uani 1 1 d . . .
C2 C 0.06388(13) 0.3021(2) -0.0739(2) 0.0267(8) Uani 1 1 d . . .
H2 H 0.0937 0.2849 -0.0604 0.032 Uiso 1 1 calc R . .
C3 C 0.04557(14) 0.2812(2) -0.1449(2) 0.0344(10) Uani 1 1 d . . .
H3 H 0.0630 0.2498 -0.1787 0.041 Uiso 1 1 calc R . .
C4 C 0.00111(15) 0.3068(2) -0.1659(2) 0.0400(11) Uani 1 1 d . . .
H4 H -0.0114 0.2924 -0.2134 0.048 Uiso 1 1 calc R . .
C5 C -0.02399(13) 0.3535(2) -0.1159(2) 0.0301(9) Uani 1 1 d . . .
H5 H -0.0534 0.3717 -0.1307 0.036 Uiso 1 1 calc R . .
C6 C -0.00698(12) 0.3747(2) -0.04348(18) 0.0198(8) Uani 1 1 d . . .
C7 C -0.03773(12) 0.4231(2) 0.0072(2) 0.0218(8) Uani 1 1 d . . .
C8 C -0.06505(12) 0.4705(2) 0.12770(19) 0.0245(9) Uani 1 1 d . . .
H8A H -0.0966 0.4613 0.1091 0.029 Uiso 1 1 calc R . .
H8B H -0.0578 0.5271 0.1210 0.029 Uiso 1 1 calc R . .
C9 C -0.06217(12) 0.4486(2) 0.2128(2) 0.0244(8) Uani 1 1 d . . .
C10 C -0.08429(14) 0.5150(2) 0.2605(2) 0.0354(10) Uani 1 1 d . . .
H10A H -0.0850 0.4992 0.3137 0.053 Uiso 1 1 calc R . .
H10B H -0.1156 0.5245 0.2427 0.053 Uiso 1 1 calc R . .
H10C H -0.0663 0.5634 0.2552 0.053 Uiso 1 1 calc R . .
C11 C -0.08619(13) 0.3677(2) 0.2288(2) 0.0340(10) Uani 1 1 d . . .
H11A H -0.0752 0.3282 0.1926 0.051 Uiso 1 1 calc R . .
H11B H -0.1194 0.3738 0.2235 0.051 Uiso 1 1 calc R . .
H11C H -0.0790 0.3504 0.2803 0.051 Uiso 1 1 calc R . .
C12 C 0.00810(13) 0.4597(2) 0.2898(2) 0.0295(9) Uani 1 1 d . . .
H12 H -0.0110 0.4841 0.3263 0.035 Uiso 1 1 calc R . .
C13 C 0.05683(13) 0.4509(2) 0.3087(2) 0.0285(9) Uani 1 1 d . . .
C14 C 0.07083(15) 0.4669(3) 0.3851(2) 0.0427(11) Uani 1 1 d . . .
H14 H 0.0486 0.4830 0.4210 0.051 Uiso 1 1 calc R . .
C15 C 0.11657(16) 0.4593(3) 0.4075(2) 0.0515(13) Uani 1 1 d . . .
H15 H 0.1252 0.4710 0.4579 0.062 Uiso 1 1 calc R . .
C16 C 0.14943(16) 0.4344(3) 0.3551(2) 0.0497(13) Uani 1 1 d . . .
H16 H 0.1803 0.4282 0.3705 0.060 Uiso 1 1 calc R . .
C17 C 0.13708(14) 0.4183(3) 0.2799(2) 0.0393(11) Uani 1 1 d . . .
H17 H 0.1597 0.4012 0.2452 0.047 Uiso 1 1 calc R . .
C18 C 0.09112(14) 0.4275(2) 0.2552(2) 0.0303(10) Uani 1 1 d . . .
C19 C 0.16879(15) 0.5969(2) 0.1860(2) 0.0377(10) Uani 1 1 d . A .
C20 C 0.1547(2) 0.6692(4) 0.2358(4) 0.0684(17) Uani 1 1 d . . .
C21 C 0.21584(15) 0.5792(3) 0.1784(3) 0.0449(12) Uani 1 1 d . . .
H21 H 0.2378 0.6131 0.2009 0.054 Uiso 1 1 calc R A .
C22 C 0.23093(14) 0.5127(2) 0.1385(2) 0.0342(10) Uani 1 1 d . A .
C23 C 0.28310(16) 0.4986(3) 0.1291(3) 0.0534(13) Uani 1 1 d . . .
C24 C 0.19374(14) 0.5560(3) -0.0600(3) 0.0409(11) Uani 1 1 d . B .
C25 C 0.2175(3) 0.6375(4) -0.0787(5) 0.0727(17) Uani 1 1 d . . .
C26 C 0.20442(15) 0.4907(3) -0.1082(3) 0.0482(12) Uani 1 1 d . . .
H26 H 0.2257 0.4976 -0.1482 0.058 Uiso 1 1 calc R B .
C27 C 0.18414(15) 0.4176(3) -0.0974(2) 0.0385(11) Uani 1 1 d . B .
C28 C 0.19625(19) 0.3479(3) -0.1519(3) 0.0596(14) Uani 1 1 d . . .
C29 C 0.19477(16) 0.2786(3) 0.0961(3) 0.0718(17) Uani 1 1 d . . .
H29A H 0.1927 0.2417 0.0536 0.108 Uiso 1 1 calc R . .
H29B H 0.2015 0.2493 0.1425 0.108 Uiso 1 1 calc R . .
H29C H 0.2193 0.3168 0.0864 0.108 Uiso 1 1 calc R . .
C30 C -0.0721(2) 0.1328(4) -0.0219(3) 0.0675(16) Uani 1 1 d . . .
C31 C -0.1159(3) 0.1765(5) -0.0274(5) 0.133(3) Uani 1 1 d . . .
H31A H -0.1097 0.2325 -0.0361 0.200 Uiso 1 1 calc R . .
H31B H -0.1331 0.1703 0.0197 0.200 Uiso 1 1 calc R . .
H31C H -0.1339 0.1554 -0.0695 0.200 Uiso 1 1 calc R . .
C32 C -0.0379(3) 0.1670(4) 0.0305(5) 0.159(4) Uani 1 1 d . . .
H32A H -0.0184 0.1250 0.0504 0.238 Uiso 1 1 calc R . .
H32B H -0.0537 0.1933 0.0723 0.238 Uiso 1 1 calc R . .
H32C H -0.0191 0.2055 0.0033 0.238 Uiso 1 1 calc R . .
C33 C 0.09323(18) 0.1461(3) 0.0770(3) 0.0653(14) Uani 1 1 d . . .
H33A H 0.1242 0.1324 0.0603 0.098 Uiso 1 1 calc R . .
H33B H 0.0770 0.1728 0.0359 0.098 Uiso 1 1 calc R . .
H33C H 0.0767 0.0980 0.0910 0.098 Uiso 1 1 calc R . .
H5O H 0.1304(11) 0.288(2) 0.121(2) 0.052(14) Uiso 1 1 d D . .
H11O H 0.0680(15) 0.212(3) 0.153(3) 0.056(16) Uiso 1 1 d . . .

loop_
_atom_site_aniso_label
_atom_site_aniso_U_11
_atom_site_aniso_U_22
_atom_site_aniso_U_33
_atom_site_aniso_U_23
_atom_site_aniso_U_13
_atom_site_aniso_U_12
Gd1 0.01981(9) 0.02280(10) 0.02290(10) 0.00029(9) -0.00023(9) 0.00319(8)
V1 0.0236(3) 0.0211(3) 0.0187(3) 0.0026(3) 0.0007(3) 0.0021(3)
F1 0.23(3) 0.126(11) 0.120(16) -0.077(12) 0.099(19) -0.004(16)
F2 0.157(13) 0.064(6) 0.145(12) -0.041(8) -0.048(11) 0.058(7)
F3 0.080(8) 0.125(16) 0.164(19) -0.113(15) -0.053(11) 0.018(9)
F4* 0.21(3) 0.056(8) 0.140(18) -0.051(10) 0.023(14) -0.043(11)
F5* 0.138(14) 0.114(10) 0.057(7) -0.036(6) -0.017(8) 0.047(10)
F6* 0.072(11) 0.12(2) 0.17(2) -0.125(18) -0.069(15) 0.056(12)
F4 0.0346(17) 0.114(3) 0.169(4) -0.056(3) -0.027(2) -0.0049(17)
F5 0.0427(18) 0.084(2) 0.189(4) 0.031(3) -0.007(2) 0.0263(17)
F6 0.0393(18) 0.227(5) 0.079(3) 0.010(3) 0.0139(17) 0.001(2)
F7 0.160(13) 0.038(5) 0.183(17) 0.033(7) 0.099(13) 0.014(5)
F8 0.165(17) 0.086(6) 0.092(8) 0.029(5) 0.079(9) -0.030(8)
F9 0.19(2) 0.126(18) 0.29(3) 0.092(18) -0.17(2) -0.119(17)
F1* 0.075(10) 0.149(14) 0.23(3) 0.029(19) 0.034(16) -0.063(9)
F2* 0.25(4) 0.079(13) 0.107(15) 0.025(9) 0.025(18) -0.091(18)
F3* 0.21(3) 0.24(3) 0.43(5) 0.29(3) -0.20(3) -0.15(2)
F11 0.200(5) 0.088(3) 0.093(3) -0.002(2) 0.055(3) 0.073(3)
F12 0.078(2) 0.112(3) 0.092(3) -0.059(2) 0.002(2) 0.009(2)
F13 0.066(2) 0.136(3) 0.088(2) -0.039(2) 0.0402(18) 0.007(2)
N1 0.0205(16) 0.0195(15) 0.0183(17) 0.0018(12) 0.0041(13) 0.0007(12)
N2 0.0261(17) 0.0257(18) 0.0200(17) 0.0027(13) 0.0023(14) -0.0013(13)
O1 0.0228(13) 0.0222(13) 0.0169(13) 0.0003(10) 0.0003(10) 0.0044(11)
O2 0.0252(14) 0.0338(15) 0.0175(14) 0.0003(11) -0.0023(11) 0.0020(12)
O3 0.0400(16) 0.0245(14) 0.0274(15) 0.0064(11) 0.0047(12) 0.0001(12)
O4 0.0255(14) 0.0266(15) 0.0218(14) 0.0022(11) -0.0017(11) 0.0081(11)
O5 0.0259(16) 0.0283(17) 0.061(2) 0.0090(15) 0.0025(15) 0.0102(13)
O6 0.0312(15) 0.0387(17) 0.0356(16) 0.0041(13) 0.0042(13) -0.0070(13)
O7 0.0301(16) 0.0399(17) 0.0329(16) -0.0053(13) 0.0079(13) 0.0025(13)
O8 0.0300(16) 0.0339(16) 0.0296(15) -0.0060(12) -0.0047(12) 0.0035(12)
O9 0.0238(14) 0.0359(16) 0.0408(16) -0.0055(14) -0.0025(12) 0.0043(13)
O10 0.140(4) 0.104(4) 0.050(3) -0.011(2) 0.018(3) -0.006(3)
O11 0.053(2) 0.0338(19) 0.074(3) 0.0072(17) 0.009(2) 0.0097(17)
C1 0.028(2) 0.0154(19) 0.019(2) 0.0021(15) 0.0003(16) -0.0048(16)
C2 0.027(2) 0.024(2) 0.029(2) -0.0021(18) 0.0022(18) 0.0044(16)
C3 0.036(2) 0.034(2) 0.033(2) -0.0148(19) 0.010(2) -0.0007(19)
C4 0.045(3) 0.046(3) 0.029(2) -0.015(2) -0.008(2) 0.002(2)
C5 0.027(2) 0.035(2) 0.029(2) -0.0042(18) -0.0039(18) 0.0007(18)
C6 0.025(2) 0.0185(19) 0.0164(18) 0.0010(14) 0.0021(15) -0.0007(15)
C7 0.020(2) 0.0189(19) 0.027(2) 0.0022(16) -0.0007(17) -0.0061(16)
C8 0.024(2) 0.028(2) 0.021(2) 0.0022(16) 0.0031(16) 0.0076(16)
C9 0.0244(19) 0.027(2) 0.022(2) -0.0003(17) 0.0058(16) -0.0007(17)
C10 0.033(2) 0.040(2) 0.032(2) -0.0070(19) 0.0077(19) 0.005(2)
C11 0.031(2) 0.040(2) 0.032(2) 0.0074(19) 0.0072(18) -0.0014(19)
C12 0.036(2) 0.032(2) 0.020(2) 0.0006(18) 0.0062(17) -0.0001(19)
C13 0.031(2) 0.033(2) 0.021(2) 0.0034(18) -0.0024(17) -0.0008(19)
C14 0.044(3) 0.060(3) 0.023(2) -0.006(2) 0.001(2) 0.000(2)
C15 0.053(3) 0.077(4) 0.024(2) -0.004(2) -0.014(2) -0.003(3)
C16 0.039(3) 0.078(4) 0.033(3) 0.006(2) -0.015(2) 0.003(2)
C17 0.035(3) 0.056(3) 0.027(2) 0.004(2) -0.0051(19) 0.001(2)
C18 0.036(2) 0.034(2) 0.020(2) 0.0035(17) -0.0071(18) -0.0015(18)
C19 0.043(3) 0.035(3) 0.036(3) -0.007(2) -0.010(2) 0.006(2)
C20 0.058(4) 0.061(4) 0.086(5) -0.036(4) -0.029(4) 0.015(3)
C21 0.035(3) 0.043(3) 0.057(3) -0.014(2) -0.020(2) -0.002(2)
C22 0.028(2) 0.037(2) 0.037(2) 0.003(2) -0.010(2) 0.003(2)
C23 0.034(3) 0.064(4) 0.062(4) -0.008(3) -0.011(3) -0.003(3)
C24 0.030(2) 0.049(3) 0.044(3) 0.017(2) -0.004(2) -0.005(2)
C25 0.075(5) 0.068(5) 0.075(5) 0.012(4) 0.019(4) -0.025(4)
C26 0.041(3) 0.063(3) 0.041(3) 0.003(2) 0.019(2) -0.001(3)
C27 0.032(2) 0.052(3) 0.031(2) -0.003(2) 0.003(2) 0.011(2)
C28 0.061(4) 0.073(4) 0.045(3) -0.003(3) 0.016(3) 0.023(3)
C29 0.042(3) 0.046(3) 0.127(5) 0.010(3) 0.008(3) 0.023(2)
C30 0.088(5) 0.075(4) 0.040(3) 0.006(3) 0.008(3) -0.025(4)
C31 0.110(7) 0.132(7) 0.157(8) -0.023(6) 0.011(6) 0.002(5)
C32 0.197(9) 0.106(6) 0.174(8) 0.034(6) -0.110(7) -0.085(6)
C33 0.075(4) 0.055(3) 0.065(4) 0.012(3) -0.001(3) 0.002(3)

loop_
_atom_type_symbol
_atom_type_description
_atom_type_scat_dispersion_real
_atom_type_scat_dispersion_imag
_atom_type_scat_source
C C 0.0033 0.0016 'International Tables Vol C Tables 4.2.6.8 and 6.1.1.4'
H H 0.0000 0.0000 'International Tables Vol C Tables 4.2.6.8 and 6.1.1.4'
N N 0.0061 0.0033 'International Tables Vol C Tables 4.2.6.8 and 6.1.1.4'
O O 0.0106 0.0060 'International Tables Vol C Tables 4.2.6.8 and 6.1.1.4'
F F 0.0171 0.0103 'International Tables Vol C Tables 4.2.6.8 and 6.1.1.4'
V V 0.3005 0.5294 'International Tables Vol C Tables 4.2.6.8 and 6.1.1.4'
Gd Gd -0.1653 3.9035 'International Tables Vol C Tables 4.2.6.8 and 6.1.1.4'

loop_
_geom_angle_atom_site_label_1
_geom_angle_atom_site_label_2
_geom_angle_atom_site_label_3
_geom_angle
_geom_angle_site_symmetry_1
_geom_angle_site_symmetry_3
_geom_angle_publ_flag
O4 Gd1 O7 102.57(9) 5_565 . ?
O4 Gd1 O8 80.68(8) 5_565 . ?
O7 Gd1 O8 144.65(9) . . ?
O4 Gd1 O9 139.86(9) 5_565 . ?
O7 Gd1 O9 85.28(9) . . ?
O8 Gd1 O9 71.66(8) . . ?
O4 Gd1 O5 148.76(9) 5_565 . ?
O7 Gd1 O5 76.01(10) . . ?
O8 Gd1 O5 118.83(9) . . ?
O9 Gd1 O5 71.38(9) . . ?
O4 Gd1 O6 75.24(9) 5_565 . ?
O7 Gd1 O6 70.82(9) . . ?
O8 Gd1 O6 76.25(9) . . ?
O9 Gd1 O6 70.38(9) . . ?
O5 Gd1 O6 130.60(9) . . ?
O4 Gd1 O2 91.45(8) 5_565 . ?
O7 Gd1 O2 139.99(9) . . ?
O8 Gd1 O2 74.11(8) . . ?
O9 Gd1 O2 107.67(8) . . ?
O5 Gd1 O2 73.01(9) . . ?
O6 Gd1 O2 149.10(9) . . ?
O4 Gd1 O1 73.06(8) 5_565 . ?
O7 Gd1 O1 86.04(8) . . ?
O8 Gd1 O1 127.52(8) . . ?
O9 Gd1 O1 147.09(8) . . ?
O5 Gd1 O1 75.72(9) . . ?
O6 Gd1 O1 135.14(8) . . ?
O2 Gd1 O1 62.30(7) . . ?
O4 Gd1 V1 74.00(6) 5_565 . ?
O7 Gd1 V1 117.43(7) . . ?
O8 Gd1 V1 97.47(6) . . ?
O9 Gd1 V1 136.94(6) . . ?
O5 Gd1 V1 79.10(7) . . ?
O6 Gd1 V1 149.21(6) . . ?
O2 Gd1 V1 31.85(5) . . ?
O1 Gd1 V1 32.04(5) . . ?
O3 V1 O2 112.47(12) . . ?
O3 V1 O1 105.39(11) . . ?
O2 V1 O1 81.09(10) . . ?
O3 V1 N1 112.79(12) . . ?
O2 V1 N1 134.63(11) . . ?
O1 V1 N1 90.09(10) . . ?
O3 V1 N2 103.21(12) . . ?
O2 V1 N2 87.74(11) . . ?
O1 V1 N2 151.40(11) . . ?
N1 V1 N2 79.16(11) . . ?
O3 V1 Gd1 125.77(9) . . ?
O2 V1 Gd1 41.58(7) . . ?
O1 V1 Gd1 41.77(7) . . ?
N1 V1 Gd1 109.08(8) . . ?
N2 V1 Gd1 117.36(8) . . ?
C7 N1 C8 115.8(3) . . ?
C7 N1 V1 126.8(2) . . ?
C8 N1 V1 116.7(2) . . ?
C12 N2 C9 121.3(3) . . ?
C12 N2 V1 125.4(3) . . ?
C9 N2 V1 113.1(2) . . ?
C1 O1 V1 121.2(2) . . ?
C1 O1 Gd1 128.26(19) . . ?
V1 O1 Gd1 106.20(10) . . ?
C18 O2 V1 125.9(2) . . ?
C18 O2 Gd1 127.2(2) . . ?
V1 O2 Gd1 106.57(10) . . ?
C7 O4 Gd1 172.4(2) . 5_565 ?
C29 O5 Gd1 132.2(3) . . ?
C24 O6 Gd1 133.5(3) . . ?
C27 O7 Gd1 137.4(3) . . ?
C19 O8 Gd1 135.1(2) . . ?
C22 O9 Gd1 133.2(2) . . ?
O1 C1 C2 118.2(3) . . ?
O1 C1 C6 122.7(3) . . ?
C2 C1 C6 119.1(3) . . ?
C3 C2 C1 120.6(3) . . ?
C2 C3 C4 120.2(4) . . ?
C5 C4 C3 119.2(4) . . ?
C4 C5 C6 122.1(4) . . ?
C5 C6 C1 118.7(3) . . ?
C5 C6 C7 117.7(3) . . ?
C1 C6 C7 123.6(3) . . ?
O4 C7 N1 122.5(3) . . ?
O4 C7 C6 117.2(3) . . ?
N1 C7 C6 120.4(3) . . ?
N1 C8 C9 110.2(3) . . ?
N2 C9 C10 114.5(3) . . ?
N2 C9 C8 104.1(3) . . ?
C10 C9 C8 109.4(3) . . ?
N2 C9 C11 107.0(3) . . ?
C10 C9 C11 110.6(3) . . ?
C8 C9 C11 111.1(3) . . ?
N2 C12 C13 125.3(3) . . ?
C18 C13 C14 118.3(3) . . ?
C18 C13 C12 123.6(3) . . ?
C14 C13 C12 118.1(3) . . ?
C15 C14 C13 121.4(4) . . ?
C16 C15 C14 119.6(4) . . ?
C15 C16 C17 120.6(4) . . ?
C16 C17 C18 120.8(4) . . ?
O2 C18 C17 119.4(3) . . ?
O2 C18 C13 121.5(3) . . ?
C17 C18 C13 119.1(3) . . ?
O8 C19 C21 127.5(4) . . ?
O8 C19 C20 114.1(4) . . ?
C21 C19 C20 118.4(4) . . ?
F1 C20 F6* 53.7(10) . . ?
F1 C20 F3 112.6(13) . . ?
F6* C20 F3 127.7(10) . . ?
F1 C20 F4* 133.2(11) . . ?
F6* C20 F4* 111.6(15) . . ?
F3 C20 F4* 35.2(12) . . ?
F1 C20 F2 105.1(13) . . ?
F6* C20 F2 52.4(12) . . ?
F3 C20 F2 102.0(12) . . ?
F4* C20 F2 69.3(13) . . ?
F1 C20 F5* 52.2(14) . . ?
F6* C20 F5* 103.9(16) . . ?
F3 C20 F5* 71.1(10) . . ?
F4* C20 F5* 105.4(12) . . ?
F2 C20 F5* 145.1(9) . . ?
F1 C20 C19 115.0(7) . . ?
F6* C20 C19 115.1(7) . . ?
F3 C20 C19 115.4(9) . . ?
F4* C20 C19 111.1(11) . . ?
F2 C20 C19 104.8(8) . . ?
F5* C20 C19 109.0(7) . . ?
C22 C21 C19 121.7(4) . . ?
O9 C22 C21 127.9(4) . . ?
O9 C22 C23 113.0(4) . . ?
C21 C22 C23 119.2(4) . . ?
F6 C23 F4 106.4(5) . . ?
F6 C23 F5 106.3(5) . . ?
F4 C23 F5 106.0(4) . . ?
F6 C23 C22 111.3(4) . . ?
F4 C23 C22 114.3(4) . . ?
F5 C23 C22 112.0(4) . . ?
O6 C24 C26 128.1(4) . . ?
O6 C24 C25 114.8(5) . . ?
C26 C24 C25 117.1(5) . . ?
F3* C25 F2* 104(3) . . ?
F3* C25 F8 62(3) . . ?
F2* C25 F8 131.9(11) . . ?
F3* C25 F9 131.2(18) . . ?
F2* C25 F9 39.3(18) . . ?
F8 C25 F9 113.9(14) . . ?
F3* C25 F7 40(3) . . ?
F2* C25 F7 70.6(16) . . ?
F8 C25 F7 101.4(11) . . ?
F9 C25 F7 108.5(17) . . ?
F3* C25 F1* 115(2) . . ?
F2* C25 F1* 96.4(18) . . ?
F8 C25 F1* 59.0(11) . . ?
F9 C25 F1* 60.4(12) . . ?
F7 C25 F1* 140.3(11) . . ?
F3* C25 C24 117.0(11) . . ?
F2* C25 C24 112.3(9) . . ?
F8 C25 C24 114.8(8) . . ?
F9 C25 C24 108.4(10) . . ?
F7 C25 C24 109.5(7) . . ?
F1* C25 C24 110.1(11) . . ?
C27 C26 C24 121.0(4) . . ?
O7 C27 C26 127.3(4) . . ?
O7 C27 C28 113.2(4) . . ?
C26 C27 C28 119.5(4) . . ?
F12 C28 F11 105.7(5) . . ?
F12 C28 F13 107.9(4) . . ?
F11 C28 F13 106.6(4) . . ?
F12 C28 C27 111.1(4) . . ?
F11 C28 C27 111.6(4) . . ?
F13 C28 C27 113.5(5) . . ?
O10 C30 C32 121.5(7) . . ?
O10 C30 C31 123.1(6) . . ?
C32 C30 C31 115.4(7) . . ?

loop_
_geom_bond_atom_site_label_1
_geom_bond_atom_site_label_2
_geom_bond_distance
_geom_bond_site_symmetry_2
_geom_bond_publ_flag
Gd1 O4 2.262(2) 5_565 ?
Gd1 O7 2.329(2) . ?
Gd1 O8 2.369(2) . ?
Gd1 O9 2.383(2) . ?
Gd1 O5 2.411(3) . ?
Gd1 O6 2.428(3) . ?
Gd1 O2 2.441(2) . ?
Gd1 O1 2.445(2) . ?
Gd1 V1 3.5251(8) . ?
V1 O3 1.598(2) . ?
V1 O2 1.941(2) . ?
V1 O1 1.947(2) . ?
V1 N1 2.002(3) . ?
V1 N2 2.052(3) . ?
F1 C20 1.218(13) . ?
F2 C20 1.369(15) . ?
F3 C20 1.277(16) . ?
F4* C20 1.29(2) . ?
F5* C20 1.378(16) . ?
F6* C20 1.239(14) . ?
F4 C23 1.310(5) . ?
F5 C23 1.309(5) . ?
F6 C23 1.291(6) . ?
F7 C25 1.299(15) . ?
F8 C25 1.273(12) . ?
F9 C25 1.286(19) . ?
F1* C25 1.309(18) . ?
F2* C25 1.26(2) . ?
F3* C25 1.169(18) . ?
F11 C28 1.310(6) . ?
F12 C28 1.306(6) . ?
F13 C28 1.310(5) . ?
N1 C7 1.324(4) . ?
N1 C8 1.468(4) . ?
N2 C12 1.277(4) . ?
N2 C9 1.499(4) . ?
O1 C1 1.358(4) . ?
O2 C18 1.356(4) . ?
O4 C7 1.269(4) . ?
O4 Gd1 2.262(2) 5_565 ?
O5 C29 1.422(5) . ?
O6 C24 1.225(5) . ?
O7 C27 1.248(5) . ?
O8 C19 1.243(4) . ?
O9 C22 1.256(4) . ?
O10 C30 1.193(6) . ?
O11 C33 1.417(5) . ?
C1 C2 1.401(5) . ?
C1 C6 1.405(5) . ?
C2 C3 1.382(5) . ?
C3 C4 1.391(5) . ?
C4 C5 1.368(5) . ?
C5 C6 1.392(5) . ?
C6 C7 1.482(5) . ?
C8 C9 1.523(5) . ?
C9 C10 1.517(5) . ?
C9 C11 1.535(5) . ?
C12 C13 1.441(5) . ?
C13 C18 1.406(5) . ?
C13 C14 1.409(5) . ?
C14 C15 1.372(6) . ?
C15 C16 1.372(6) . ?
C16 C17 1.378(5) . ?
C17 C18 1.392(5) . ?
C19 C21 1.385(6) . ?
C19 C20 1.531(6) . ?
C21 C22 1.372(5) . ?
C22 C23 1.521(6) . ?
C24 C26 1.403(6) . ?
C24 C25 1.549(7) . ?
C26 C27 1.360(6) . ?
C27 C28 1.535(6) . ?
C30 C32 1.450(7) . ?
C30 C31 1.452(8) . ?

loop_
_geom_hbond_atom_site_label_D
_geom_hbond_atom_site_label_H
_geom_hbond_atom_site_label_A
_geom_hbond_distance_DH
_geom_hbond_distance_HA
_geom_hbond_distance_DA
_geom_hbond_angle_DHA
_geom_hbond_site_symmetry_A
O5 H5O O11 0.855(10) 1.825(16) 2.656(4) 163(4) .
O11 H11O O3 0.86(4) 1.97(5) 2.784(4) 158(4) .
